data_7117090
loop_
_publ_author_name
'Fabio Marchetti'
'Stefano Zacchini'
'Valerio Zanotti'

_publ_section_title
;
 Carbon monoxide-isocyanide coupling promoted by acetylide addition to a
 diiron complex
;
_journal_name_full Chem.Commun.
_journal_page_first 8101
_journal_paper_doi 10.1039/C5cc01958C
_journal_volume 51
_journal_year 2015
_chemical_formula_sum 'C42 H43 Fe2 N2 O2.5'
_chemical_formula_weight 727.48
_chemical_name_systematic
; 
 ? 
;
_space_group_IT_number 14
_symmetry_cell_setting monoclinic
_symmetry_space_group_name_Hall '-P 2ybc'
_symmetry_space_group_name_H-M 'P 1 21/c 1'
_atom_sites_solution_hydrogens geom
_atom_sites_solution_primary direct
_atom_sites_solution_secondary difmap
_audit_creation_method SHELXL-97
_audit_update_record
;
2014-12-01 deposited with the CCDC.
2015-04-07 downloaded from the CCDC.
;
_cell_angle_alpha 90.00
_cell_angle_beta 111.590(2)
_cell_angle_gamma 90.00
_cell_formula_units_Z 4
_cell_length_a 16.505(3)
_cell_length_b 14.661(3)
_cell_length_c 17.918(3)
_cell_measurement_reflns_used 8052
_cell_measurement_temperature 293(2)
_cell_measurement_theta_max 24.9385
_cell_measurement_theta_min 2.313
_cell_volume 4031.6(13)
_computing_cell_refinement 'APEX2 (Bruker AXS, 2006)'
_computing_data_collection 'APEX2 (Bruker AXS, 2006)'
_computing_data_reduction 'SAINT (Bruker AXS, 2004)'
_computing_molecular_graphics 'ORTEPII (Johnson, 1996)'
_computing_publication_material 'XCIF (Bruker AXS, 2001)'
_computing_structure_refinement 'SHELXL-97 (Sheldrick, 1997)'
_computing_structure_solution 'SHELXS-97 (Sheldrick, 1990)'
_diffrn_ambient_temperature 293(2)
_diffrn_measured_fraction_theta_full 0.999
_diffrn_measured_fraction_theta_max 0.999
_diffrn_measurement_device_type 'CCD area detector'
_diffrn_measurement_method 'phi and omega scans'
_diffrn_radiation_monochromator graphite
_diffrn_radiation_source 'fine-focus sealed tube'
_diffrn_radiation_type MoK\a
_diffrn_radiation_wavelength 0.71073
_diffrn_reflns_av_R_equivalents 0.0894
_diffrn_reflns_av_unetI/netI 0.0702
_diffrn_reflns_limit_h_max 19
_diffrn_reflns_limit_h_min -19
_diffrn_reflns_limit_k_max 17
_diffrn_reflns_limit_k_min -17
_diffrn_reflns_limit_l_max 21
_diffrn_reflns_limit_l_min -21
_diffrn_reflns_number 35762
_diffrn_reflns_theta_full 25.03
_diffrn_reflns_theta_max 25.03
_diffrn_reflns_theta_min 1.92
_exptl_absorpt_coefficient_mu 0.755
_exptl_absorpt_correction_T_max 0.8952
_exptl_absorpt_correction_T_min 0.8337
_exptl_absorpt_correction_type empirical
_exptl_absorpt_process_details
; 
 Data were corrected for Lorentz polarization and absorption
 effects (empirical absorption correction SADABS).
 R(int) =  0.1316 (selected reflections only, before parameter refinement)
 R(int) =  0.0598 (selected reflections only, after parameter refinement)
;
_exptl_crystal_colour black
_exptl_crystal_density_diffrn 1.198
_exptl_crystal_density_method 'not measured'
_exptl_crystal_description prism
_exptl_crystal_F_000 1524
_exptl_crystal_size_max 0.25
_exptl_crystal_size_mid 0.20
_exptl_crystal_size_min 0.15
_refine_diff_density_max 0.623
_refine_diff_density_min -0.642
_refine_diff_density_rms 0.108
_refine_ls_extinction_method none
_refine_ls_goodness_of_fit_ref 1.091
_refine_ls_hydrogen_treatment constr
_refine_ls_matrix_type full
_refine_ls_number_parameters 442
_refine_ls_number_reflns 7111
_refine_ls_number_restraints 9
_refine_ls_restrained_S_all 1.092
_refine_ls_R_factor_all 0.1502
_refine_ls_R_factor_gt 0.0868
_refine_ls_shift/su_max 0.000
_refine_ls_shift/su_mean 0.000
_refine_ls_structure_factor_coef Fsqd
_refine_ls_weighting_details 'calc w=1/[\s^2^(Fo^2^)+(0.1092P)^2^+16.8981P] where P=(Fo^2^+2Fc^2^)/3'
_refine_ls_weighting_scheme calc
_refine_ls_wR_factor_gt 0.2346
_refine_ls_wR_factor_ref 0.2820
_reflns_number_gt 4135
_reflns_number_total 7111
_reflns_threshold_expression >2sigma(I)
_cod_data_source_file c5cc01958c2.cif
_cod_data_source_block 1b
_cod_original_cell_volume 4031.9(13)
_cod_original_sg_symbol_H-M P2(1)/c
_cod_original_formula_sum 'C42 H43 Fe2 N2 O2.50'
_cod_database_code 7117090

loop_
_symmetry_equiv_pos_as_xyz
'x, y, z'
'-x, y+1/2, -z+1/2'
'-x, -y, -z'
'x, -y-1/2, z-1/2'

loop_
_atom_site_label
_atom_site_type_symbol
_atom_site_fract_x
_atom_site_fract_y
_atom_site_fract_z
_atom_site_U_iso_or_equiv
_atom_site_adp_type
_atom_site_occupancy
_atom_site_symmetry_multiplicity
_atom_site_calc_flag
_atom_site_refinement_flags
_atom_site_disorder_assembly
_atom_site_disorder_group
Fe1 Fe 0.47401(7) 0.24779(7) 0.72965(7) 0.0511(4) Uani 1 1 d . . .
Fe2 Fe 0.33866(8) 0.18114(7) 0.73649(7) 0.0546(4) Uani 1 1 d . . .
C1 C 0.6028(6) 0.2944(6) 0.7716(7) 0.071(3) Uani 1 1 d . . .
H1 H 0.6205 0.3469 0.8025 0.086 Uiso 1 1 calc R . .
C2 C 0.5729(6) 0.2894(6) 0.6909(7) 0.068(3) Uani 1 1 d . . .
H2 H 0.5674 0.3389 0.6568 0.082 Uiso 1 1 calc R . .
C3 C 0.5515(6) 0.1998(7) 0.6655(5) 0.069(2) Uani 1 1 d . . .
H3 H 0.5292 0.1793 0.6127 0.083 Uiso 1 1 calc R . .
C4 C 0.5697(6) 0.1465(6) 0.7343(6) 0.068(2) Uani 1 1 d . . .
H4 H 0.5618 0.0838 0.7359 0.081 Uiso 1 1 calc R . .
C5 C 0.6020(6) 0.2048(8) 0.8001(6) 0.076(3) Uani 1 1 d . . .
H5 H 0.6200 0.1876 0.8537 0.091 Uiso 1 1 calc R . .
C6 C 0.2505(7) 0.1164(6) 0.7792(7) 0.081(3) Uani 1 1 d . . .
H6 H 0.2155 0.1480 0.8009 0.098 Uiso 1 1 calc R . .
C7 C 0.3339(7) 0.0818(6) 0.8220(6) 0.073(3) Uani 1 1 d . . .
H7 H 0.3630 0.0860 0.8773 0.088 Uiso 1 1 calc R . .
C8 C 0.3660(6) 0.0403(5) 0.7693(7) 0.069(2) Uani 1 1 d . . .
H8 H 0.4203 0.0130 0.7819 0.083 Uiso 1 1 calc R . .
C9 C 0.3010(8) 0.0474(6) 0.6936(7) 0.082(3) Uani 1 1 d . . .
H9 H 0.3051 0.0238 0.6470 0.099 Uiso 1 1 calc R . .
C10 C 0.2286(6) 0.0947(6) 0.6965(7) 0.075(3) Uani 1 1 d . . .
H10 H 0.1774 0.1089 0.6539 0.090 Uiso 1 1 calc R . .
C11 C 0.3792(5) 0.1952(5) 0.6484(6) 0.055(2) Uani 1 1 d . . .
O11 O 0.3517(4) 0.1758(4) 0.5791(4) 0.0696(16) Uani 1 1 d . . .
C12 C 0.4310(5) 0.2430(5) 0.8109(5) 0.0508(19) Uani 1 1 d . . .
N1 N 0.4529(5) 0.2685(4) 0.8861(4) 0.0583(17) Uani 1 1 d . . .
C13 C 0.3886(7) 0.2721(7) 0.9255(6) 0.085(3) Uani 1 1 d . . .
H13A H 0.3321 0.2563 0.8874 0.128 Uiso 1 1 calc R . .
H13B H 0.3870 0.3326 0.9453 0.128 Uiso 1 1 calc R . .
H13C H 0.4050 0.2297 0.9694 0.128 Uiso 1 1 calc R . .
C14 C 0.5398(6) 0.2886(7) 0.9383(5) 0.068(2) Uani 1 1 d . . .
C15 C 0.5708(7) 0.3795(7) 0.9467(6) 0.071(2) Uani 1 1 d . . .
C16 C 0.6555(9) 0.3962(10) 0.9982(7) 0.102(4) Uani 1 1 d . . .
H16 H 0.6771 0.4555 1.0037 0.122 Uiso 1 1 calc R . .
C17 C 0.7089(9) 0.3266(12) 1.0416(8) 0.114(4) Uani 1 1 d . . .
H17 H 0.7656 0.3392 1.0759 0.136 Uiso 1 1 calc R . .
C18 C 0.6774(9) 0.2383(10) 1.0336(7) 0.103(4) Uani 1 1 d . . .
H18 H 0.7132 0.1915 1.0627 0.124 Uiso 1 1 calc R . .
C19 C 0.5933(8) 0.2191(7) 0.9829(6) 0.078(3) Uani 1 1 d . . .
C20 C 0.5149(7) 0.4556(7) 0.9000(6) 0.088(3) Uani 1 1 d . . .
H20A H 0.5481 0.5111 0.9107 0.132 Uiso 1 1 calc R . .
H20B H 0.4655 0.4627 0.9156 0.132 Uiso 1 1 calc R . .
H20C H 0.4953 0.4420 0.8437 0.132 Uiso 1 1 calc R . .
C21 C 0.5607(8) 0.1210(8) 0.9749(7) 0.103(4) Uani 1 1 d . . .
H21A H 0.6095 0.0800 0.9888 0.155 Uiso 1 1 calc R . .
H21B H 0.5225 0.1099 0.9205 0.155 Uiso 1 1 calc R . .
H21C H 0.5298 0.1112 1.0102 0.155 Uiso 1 1 calc R . .
C22 C 0.4166(5) 0.3634(5) 0.7001(5) 0.0521(19) Uani 1 1 d . . .
O2 O 0.4458(4) 0.4357(3) 0.6896(4) 0.0668(16) Uani 1 1 d . . .
N2 N 0.3223(4) 0.3665(4) 0.6868(4) 0.0520(16) Uani 1 1 d . . .
C23 C 0.2822(5) 0.2912(5) 0.7014(5) 0.055(2) Uani 1 1 d . . .
C24 C 0.1930(6) 0.3038(5) 0.6905(6) 0.062(2) Uani 1 1 d . . .
C25 C 0.1213(6) 0.3090(6) 0.6897(7) 0.078(3) Uani 1 1 d . . .
C26 C 0.0383(6) 0.3188(7) 0.6958(7) 0.082(3) Uani 1 1 d . . .
C27 C -0.0013(8) 0.4043(8) 0.6882(8) 0.108(4) Uani 1 1 d . . .
H27 H 0.0241 0.4549 0.6742 0.130 Uiso 1 1 calc R . .
C28 C -0.0792(8) 0.4134(9) 0.7016(9) 0.115(4) Uani 1 1 d . . .
H28 H -0.1045 0.4709 0.6970 0.138 Uiso 1 1 calc R . .
C29 C -0.1193(7) 0.3413(8) 0.7212(8) 0.100(4) Uani 1 1 d . . .
C30 C -0.0834(8) 0.2591(9) 0.7223(10) 0.135(6) Uani 1 1 d . . .
H30 H -0.1120 0.2079 0.7309 0.162 Uiso 1 1 calc R . .
C31 C -0.0039(8) 0.2468(8) 0.7108(10) 0.126(5) Uani 1 1 d . . .
H31 H 0.0194 0.1886 0.7137 0.151 Uiso 1 1 calc R . .
C32 C 0.2743(6) 0.4492(5) 0.6518(6) 0.066(2) Uani 1 1 d . . .
C33 C 0.2493(6) 0.5081(6) 0.7021(7) 0.078(3) Uani 1 1 d . . .
C34 C 0.2021(8) 0.5848(8) 0.6648(11) 0.110(4) Uani 1 1 d . . .
H34 H 0.1841 0.6256 0.6952 0.132 Uiso 1 1 calc R . .
C35 C 0.1816(9) 0.6023(9) 0.5858(12) 0.133(6) Uani 1 1 d . . .
H35 H 0.1495 0.6541 0.5632 0.160 Uiso 1 1 calc R . .
C36 C 0.2069(9) 0.5457(9) 0.5396(8) 0.117(4) Uani 1 1 d . . .
H36 H 0.1929 0.5595 0.4856 0.140 Uiso 1 1 calc R . .
C37 C 0.2546(7) 0.4657(7) 0.5715(7) 0.081(3) Uani 1 1 d . . .
C38 C 0.2731(7) 0.4910(7) 0.7893(7) 0.096(3) Uani 1 1 d . . .
H38A H 0.2233 0.4682 0.7988 0.144 Uiso 1 1 calc R . .
H38B H 0.2921 0.5470 0.8184 0.144 Uiso 1 1 calc R . .
H38C H 0.3193 0.4470 0.8071 0.144 Uiso 1 1 calc R . .
C39 C 0.2827(8) 0.4048(8) 0.5194(6) 0.104(4) Uani 1 1 d . . .
H39A H 0.2687 0.3428 0.5270 0.156 Uiso 1 1 calc R . .
H39B H 0.3444 0.4105 0.5332 0.156 Uiso 1 1 calc R . .
H39C H 0.2530 0.4218 0.4643 0.156 Uiso 1 1 calc R . .
C40 C -0.2006(8) 0.3507(11) 0.7404(10) 0.154(7) Uani 1 1 d . . .
H40A H -0.1848 0.3545 0.7975 0.230 Uiso 1 1 calc R . .
H40B H -0.2374 0.2986 0.7202 0.230 Uiso 1 1 calc R . .
H40C H -0.2313 0.4051 0.7157 0.230 Uiso 1 1 calc R . .
O101 O 0.108(3) 0.120(3) 0.443(3) 0.296(14) Uiso 0.50 1 d PDU . .
C102 C 0.109(4) 0.219(3) 0.444(4) 0.283(15) Uiso 0.50 1 d PDU . .
H10A H 0.1323 0.2273 0.4015 0.340 Uiso 0.50 1 calc PR . .
H10B H 0.1598 0.2266 0.4925 0.340 Uiso 0.50 1 calc PR . .
C103 C 0.073(4) 0.317(3) 0.441(3) 0.283(19) Uiso 0.50 1 d PDU . .
H10C H 0.1167 0.3606 0.4428 0.425 Uiso 0.50 1 calc PR . .
H10D H 0.0551 0.3260 0.4858 0.425 Uiso 0.50 1 calc PR . .
H10E H 0.0231 0.3250 0.3918 0.425 Uiso 0.50 1 calc PR . .
C104 C 0.045(4) 0.090(3) 0.476(4) 0.303(16) Uiso 0.50 1 d PDU . .
H10F H 0.0855 0.0786 0.5303 0.363 Uiso 0.50 1 calc PR . .
H10G H 0.0350 0.0295 0.4519 0.363 Uiso 0.50 1 calc PR . .
C105 C -0.041(5) 0.096(6) 0.496(7) 0.58(8) Uiso 0.50 1 d PD . .
H10H H -0.0470 0.0414 0.5235 0.866 Uiso 0.50 1 calc PR . .
H10I H -0.0912 0.1013 0.4467 0.866 Uiso 0.50 1 calc PR . .
H10J H -0.0383 0.1479 0.5291 0.866 Uiso 0.50 1 calc PR . .

loop_
_atom_site_aniso_label
_atom_site_aniso_U_11
_atom_site_aniso_U_22
_atom_site_aniso_U_33
_atom_site_aniso_U_23
_atom_site_aniso_U_13
_atom_site_aniso_U_12
Fe1 0.0637(7) 0.0421(6) 0.0646(7) -0.0002(5) 0.0438(6) 0.0014(5)
Fe2 0.0674(8) 0.0421(6) 0.0721(8) -0.0016(5) 0.0466(6) -0.0039(5)
C1 0.063(6) 0.059(5) 0.112(9) -0.015(5) 0.056(6) -0.011(4)
C2 0.069(6) 0.055(5) 0.107(8) 0.009(5) 0.064(6) 0.002(4)
C3 0.070(6) 0.093(7) 0.063(6) -0.002(5) 0.045(5) 0.010(5)
C4 0.086(6) 0.045(4) 0.099(7) 0.005(5) 0.065(6) 0.016(4)
C5 0.065(6) 0.110(8) 0.062(6) 0.009(6) 0.036(5) 0.017(5)
C6 0.106(8) 0.059(5) 0.117(9) 0.002(6) 0.084(7) -0.011(5)
C7 0.096(7) 0.053(5) 0.089(7) 0.014(5) 0.055(6) -0.009(5)
C8 0.072(6) 0.043(4) 0.097(7) 0.014(5) 0.036(6) 0.002(4)
C9 0.112(8) 0.048(5) 0.115(9) -0.017(5) 0.076(8) -0.027(5)
C10 0.076(6) 0.047(5) 0.114(8) 0.002(5) 0.049(6) -0.014(4)
C11 0.063(5) 0.048(4) 0.072(6) 0.007(4) 0.045(5) 0.005(4)
O11 0.086(4) 0.074(4) 0.062(4) -0.010(3) 0.043(3) -0.012(3)
C12 0.068(5) 0.036(4) 0.064(5) 0.004(4) 0.043(4) -0.002(3)
N1 0.074(5) 0.055(4) 0.063(4) -0.009(3) 0.045(4) -0.007(3)
C13 0.109(8) 0.096(7) 0.084(7) -0.013(6) 0.073(6) -0.013(6)
C14 0.079(6) 0.081(6) 0.057(5) -0.008(5) 0.038(5) 0.001(5)
C15 0.078(7) 0.077(6) 0.065(6) -0.010(5) 0.034(5) -0.008(5)
C16 0.103(9) 0.125(10) 0.090(8) -0.032(8) 0.048(7) -0.023(8)
C17 0.092(9) 0.161(14) 0.084(9) -0.016(9) 0.028(7) 0.014(10)
C18 0.119(11) 0.114(10) 0.075(8) 0.002(7) 0.035(8) 0.025(9)
C19 0.096(8) 0.082(7) 0.062(6) 0.001(5) 0.037(6) 0.012(6)
C20 0.119(9) 0.065(6) 0.088(7) -0.008(5) 0.048(7) -0.016(6)
C21 0.118(9) 0.100(9) 0.094(8) 0.023(7) 0.041(7) 0.012(7)
C22 0.055(5) 0.050(4) 0.064(5) -0.011(4) 0.037(4) -0.005(4)
O2 0.067(4) 0.037(3) 0.112(5) 0.007(3) 0.051(3) 0.000(3)
N2 0.058(4) 0.035(3) 0.076(4) 0.003(3) 0.040(3) 0.005(3)
C23 0.055(5) 0.057(5) 0.069(5) -0.014(4) 0.040(4) -0.012(4)
C24 0.061(5) 0.047(5) 0.089(6) -0.002(4) 0.039(5) 0.004(4)
C25 0.070(6) 0.064(6) 0.110(8) -0.005(5) 0.045(6) 0.002(5)
C26 0.071(6) 0.079(7) 0.110(8) 0.006(6) 0.050(6) 0.009(5)
C27 0.103(9) 0.084(8) 0.167(12) 0.015(8) 0.083(9) 0.011(7)
C28 0.101(9) 0.087(8) 0.176(13) 0.007(8) 0.073(9) 0.030(7)
C29 0.073(7) 0.095(8) 0.148(11) -0.021(8) 0.059(7) -0.008(6)
C30 0.106(9) 0.085(8) 0.259(19) -0.028(10) 0.120(12) -0.014(7)
C31 0.113(9) 0.076(7) 0.230(17) -0.008(9) 0.112(11) -0.008(7)
C32 0.067(6) 0.046(4) 0.099(7) 0.003(4) 0.048(5) 0.009(4)
C33 0.082(6) 0.058(5) 0.115(8) -0.015(5) 0.060(6) 0.006(5)
C34 0.108(9) 0.062(7) 0.187(14) -0.010(8) 0.087(10) 0.023(6)
C35 0.116(11) 0.079(9) 0.207(18) 0.031(11) 0.063(12) 0.028(8)
C36 0.141(11) 0.088(8) 0.124(11) 0.035(8) 0.053(9) 0.048(8)
C37 0.094(7) 0.066(6) 0.093(8) 0.017(5) 0.047(6) 0.015(5)
C38 0.109(8) 0.085(7) 0.118(9) -0.037(7) 0.070(7) -0.001(6)
C39 0.139(10) 0.103(9) 0.083(7) 0.007(6) 0.056(7) 0.020(8)
C40 0.096(9) 0.178(15) 0.227(17) -0.071(13) 0.107(11) -0.009(9)

loop_
_atom_type_symbol
_atom_type_description
_atom_type_scat_dispersion_real
_atom_type_scat_dispersion_imag
_atom_type_scat_source
C C 0.0033 0.0016 'International Tables Vol C Tables 4.2.6.8 and 6.1.1.4'
H H 0.0000 0.0000 'International Tables Vol C Tables 4.2.6.8 and 6.1.1.4'
N N 0.0061 0.0033 'International Tables Vol C Tables 4.2.6.8 and 6.1.1.4'
O O 0.0106 0.0060 'International Tables Vol C Tables 4.2.6.8 and 6.1.1.4'
Fe Fe 0.3463 0.8444 'International Tables Vol C Tables 4.2.6.8 and 6.1.1.4'

loop_
_geom_angle_atom_site_label_1
_geom_angle_atom_site_label_2
_geom_angle_atom_site_label_3
_geom_angle
_geom_angle_site_symmetry_1
_geom_angle_site_symmetry_3
C12 Fe1 C11 98.3(3) . .
C12 Fe1 C22 87.6(3) . .
C11 Fe1 C22 87.9(3) . .
C12 Fe1 C2 148.3(4) . .
C11 Fe1 C2 113.3(4) . .
C22 Fe1 C2 91.0(3) . .
C12 Fe1 C1 111.4(4) . .
C11 Fe1 C1 149.8(4) . .
C22 Fe1 C1 98.2(3) . .
C2 Fe1 C1 37.6(4) . .
C12 Fe1 C5 96.2(4) . .
C11 Fe1 C5 135.0(4) . .
C22 Fe1 C5 135.2(4) . .
C2 Fe1 C5 63.6(4) . .
C1 Fe1 C5 39.2(4) . .
C12 Fe1 C3 153.8(4) . .
C11 Fe1 C3 86.6(4) . .
C22 Fe1 C3 118.5(3) . .
C2 Fe1 C3 38.6(3) . .
C1 Fe1 C3 64.5(4) . .
C5 Fe1 C3 63.8(3) . .
C12 Fe1 C4 115.8(3) . .
C11 Fe1 C4 97.9(4) . .
C22 Fe1 C4 154.6(3) . .
C2 Fe1 C4 64.0(3) . .
C1 Fe1 C4 64.9(3) . .
C5 Fe1 C4 38.1(4) . .
C3 Fe1 C4 38.1(3) . .
C12 Fe1 Fe2 47.9(3) . .
C11 Fe1 Fe2 50.6(2) . .
C22 Fe1 Fe2 90.0(2) . .
C2 Fe1 Fe2 163.7(3) . .
C1 Fe1 Fe2 157.7(3) . .
C5 Fe1 Fe2 124.9(3) . .
C3 Fe1 Fe2 128.8(3) . .
C4 Fe1 Fe2 112.9(2) . .
C12 Fe2 C23 89.8(3) . .
C12 Fe2 C11 95.4(3) . .
C23 Fe2 C11 85.0(3) . .
C12 Fe2 C6 117.1(4) . .
C23 Fe2 C6 100.8(4) . .
C11 Fe2 C6 146.8(4) . .
C12 Fe2 C10 156.3(4) . .
C23 Fe2 C10 98.3(4) . .
C11 Fe2 C10 107.4(4) . .
C6 Fe2 C10 39.5(4) . .
C12 Fe2 C9 140.4(4) . .
C23 Fe2 C9 129.8(4) . .
C11 Fe2 C9 86.9(4) . .
C6 Fe2 C9 64.1(4) . .
C10 Fe2 C9 38.7(4) . .
C12 Fe2 C7 93.2(4) . .
C23 Fe2 C7 133.6(3) . .
C11 Fe2 C7 140.5(3) . .
C6 Fe2 C7 38.6(4) . .
C10 Fe2 C7 65.2(4) . .
C9 Fe2 C7 62.9(4) . .
C12 Fe2 C8 103.8(4) . .
C23 Fe2 C8 163.3(3) . .
C11 Fe2 C8 102.9(3) . .
C6 Fe2 C8 64.6(4) . .
C10 Fe2 C8 65.4(4) . .
C9 Fe2 C8 38.0(4) . .
C7 Fe2 C8 37.7(3) . .
C12 Fe2 Fe1 47.6(2) . .
C23 Fe2 Fe1 89.4(2) . .
C11 Fe2 Fe1 48.0(3) . .
C6 Fe2 Fe1 162.1(3) . .
C10 Fe2 Fe1 153.7(3) . .
C9 Fe2 Fe1 119.8(3) . .
C7 Fe2 Fe1 125.1(3) . .
C8 Fe2 Fe1 106.8(3) . .
C2 C1 C5 106.8(8) . .
C2 C1 Fe1 71.0(5) . .
C5 C1 Fe1 71.5(5) . .
C2 C1 H1 126.6 . .
C5 C1 H1 126.6 . .
Fe1 C1 H1 122.6 . .
C1 C2 C3 110.5(8) . .
C1 C2 Fe1 71.4(5) . .
C3 C2 Fe1 72.3(4) . .
C1 C2 H2 124.8 . .
C3 C2 H2 124.8 . .
Fe1 C2 H2 123.1 . .
C2 C3 C4 107.1(8) . .
C2 C3 Fe1 69.1(4) . .
C4 C3 Fe1 71.7(4) . .
C2 C3 H3 126.4 . .
C4 C3 H3 126.4 . .
Fe1 C3 H3 124.4 . .
C5 C4 C3 107.1(8) . .
C5 C4 Fe1 69.8(5) . .
C3 C4 Fe1 70.2(5) . .
C5 C4 H4 126.4 . .
C3 C4 H4 126.4 . .
Fe1 C4 H4 125.1 . .
C4 C5 C1 108.5(9) . .
C4 C5 Fe1 72.0(5) . .
C1 C5 Fe1 69.4(5) . .
C4 C5 H5 125.8 . .
C1 C5 H5 125.8 . .
Fe1 C5 H5 124.4 . .
C7 C6 C10 108.1(9) . .
C7 C6 Fe2 72.0(5) . .
C10 C6 Fe2 70.6(5) . .
C7 C6 H6 125.9 . .
C10 C6 H6 125.9 . .
Fe2 C6 H6 123.1 . .
C8 C7 C6 109.3(9) . .
C8 C7 Fe2 71.6(5) . .
C6 C7 Fe2 69.4(5) . .
C8 C7 H7 125.3 . .
C6 C7 H7 125.3 . .
Fe2 C7 H7 125.2 . .
C7 C8 C9 106.3(9) . .
C7 C8 Fe2 70.7(5) . .
C9 C8 Fe2 69.6(5) . .
C7 C8 H8 126.8 . .
C9 C8 H8 126.8 . .
Fe2 C8 H8 124.5 . .
C8 C9 C10 111.4(9) . .
C8 C9 Fe2 72.4(5) . .
C10 C9 Fe2 70.6(5) . .
C8 C9 H9 124.3 . .
C10 C9 H9 124.3 . .
Fe2 C9 H9 124.3 . .
C9 C10 C6 104.8(10) . .
C9 C10 Fe2 70.7(5) . .
C6 C10 Fe2 69.9(5) . .
C9 C10 H10 127.6 . .
C6 C10 H10 127.6 . .
Fe2 C10 H10 123.5 . .
O11 C11 Fe1 143.3(6) . .
O11 C11 Fe2 135.3(6) . .
Fe1 C11 Fe2 81.4(4) . .
N1 C12 Fe1 139.4(6) . .
N1 C12 Fe2 136.1(6) . .
Fe1 C12 Fe2 84.5(3) . .
C12 N1 C14 124.3(6) . .
C12 N1 C13 121.7(7) . .
C14 N1 C13 113.9(7) . .
N1 C13 H13A 109.5 . .
N1 C13 H13B 109.5 . .
H13A C13 H13B 109.5 . .
N1 C13 H13C 109.5 . .
H13A C13 H13C 109.5 . .
H13B C13 H13C 109.5 . .
C19 C14 C15 120.0(9) . .
C19 C14 N1 119.8(9) . .
C15 C14 N1 120.1(9) . .
C16 C15 C14 118.4(10) . .
C16 C15 C20 120.3(10) . .
C14 C15 C20 121.3(9) . .
C17 C16 C15 121.4(13) . .
C17 C16 H16 119.3 . .
C15 C16 H16 119.3 . .
C18 C17 C16 119.6(13) . .
C18 C17 H17 120.2 . .
C16 C17 H17 120.2 . .
C19 C18 C17 120.6(12) . .
C19 C18 H18 119.7 . .
C17 C18 H18 119.7 . .
C18 C19 C14 120.0(11) . .
C18 C19 C21 119.3(11) . .
C14 C19 C21 120.7(10) . .
C15 C20 H20A 109.5 . .
C15 C20 H20B 109.5 . .
H20A C20 H20B 109.5 . .
C15 C20 H20C 109.5 . .
H20A C20 H20C 109.5 . .
H20B C20 H20C 109.5 . .
C19 C21 H21A 109.5 . .
C19 C21 H21B 109.5 . .
H21A C21 H21B 109.5 . .
C19 C21 H21C 109.5 . .
H21A C21 H21C 109.5 . .
H21B C21 H21C 109.5 . .
O2 C22 N2 113.8(7) . .
O2 C22 Fe1 129.3(6) . .
N2 C22 Fe1 116.9(5) . .
C23 N2 C32 122.0(6) . .
C23 N2 C22 120.0(6) . .
C32 N2 C22 117.8(6) . .
N2 C23 C24 114.8(7) . .
N2 C23 Fe2 123.5(5) . .
C24 C23 Fe2 121.7(6) . .
C25 C24 C23 172.3(10) . .
C24 C25 C26 174.9(12) . .
C31 C26 C27 117.7(10) . .
C31 C26 C25 121.4(10) . .
C27 C26 C25 120.8(10) . .
C26 C27 C28 119.7(11) . .
C26 C27 H27 120.1 . .
C28 C27 H27 120.1 . .
C29 C28 C27 122.4(11) . .
C29 C28 H28 118.8 . .
C27 C28 H28 118.8 . .
C30 C29 C28 116.6(10) . .
C30 C29 C40 120.3(12) . .
C28 C29 C40 123.1(12) . .
C29 C30 C31 122.9(12) . .
C29 C30 H30 118.6 . .
C31 C30 H30 118.6 . .
C26 C31 C30 120.4(11) . .
C26 C31 H31 119.8 . .
C30 C31 H31 119.8 . .
C37 C32 C33 123.2(9) . .
C37 C32 N2 118.5(7) . .
C33 C32 N2 118.3(9) . .
C34 C33 C32 115.5(11) . .
C34 C33 C38 121.8(10) . .
C32 C33 C38 122.7(9) . .
C35 C34 C33 122.5(12) . .
C35 C34 H34 118.8 . .
C33 C34 H34 118.8 . .
C36 C35 C34 120.9(13) . .
C36 C35 H35 119.6 . .
C34 C35 H35 119.6 . .
C35 C36 C37 121.1(13) . .
C35 C36 H36 119.5 . .
C37 C36 H36 119.5 . .
C32 C37 C36 116.9(10) . .
C32 C37 C39 123.1(9) . .
C36 C37 C39 120.0(10) . .
C33 C38 H38A 109.5 . .
C33 C38 H38B 109.5 . .
H38A C38 H38B 109.5 . .
C33 C38 H38C 109.5 . .
H38A C38 H38C 109.5 . .
H38B C38 H38C 109.5 . .
C37 C39 H39A 109.5 . .
C37 C39 H39B 109.5 . .
H39A C39 H39B 109.5 . .
C37 C39 H39C 109.5 . .
H39A C39 H39C 109.5 . .
H39B C39 H39C 109.5 . .
C29 C40 H40A 109.5 . .
C29 C40 H40B 109.5 . .
H40A C40 H40B 109.5 . .
C29 C40 H40C 109.5 . .
H40A C40 H40C 109.5 . .
H40B C40 H40C 109.5 . .
C104 O101 C102 108(4) . .
O101 C102 C103 157(5) . .
O101 C102 H10A 97.0 . .
C103 C102 H10A 97.0 . .
O101 C102 H10B 97.0 . .
C103 C102 H10B 97.0 . .
H10A C102 H10B 103.5 . .
C102 C103 H10C 109.5 . .
C102 C103 H10D 109.5 . .
H10C C103 H10D 109.5 . .
C102 C103 H10E 109.5 . .
H10C C103 H10E 109.5 . .
H10D C103 H10E 109.5 . .
O101 C104 C105 156(5) . .
O101 C104 H10F 97.4 . .
C105 C104 H10F 97.4 . .
O101 C104 H10G 97.4 . .
C105 C104 H10G 97.4 . .
H10F C104 H10G 103.6 . .
C104 C105 H10H 109.5 . .
C104 C105 H10I 109.5 . .
H10H C105 H10I 109.5 . .
C104 C105 H10J 109.5 . .
H10H C105 H10J 109.5 . .
H10I C105 H10J 109.5 . .

loop_
_geom_bond_atom_site_label_1
_geom_bond_atom_site_label_2
_geom_bond_distance
_geom_bond_site_symmetry_2
Fe1 C12 1.841(7) .
Fe1 C11 1.867(9) .
Fe1 C22 1.919(8) .
Fe1 C2 2.087(7) .
Fe1 C1 2.091(9) .
Fe1 C5 2.119(9) .
Fe1 C3 2.129(7) .
Fe1 C4 2.147(8) .
Fe1 Fe2 2.4823(15) .
Fe2 C12 1.851(8) .
Fe2 C23 1.854(8) .
Fe2 C11 1.939(8) .
Fe2 C6 2.104(8) .
Fe2 C10 2.113(9) .
Fe2 C9 2.114(9) .
Fe2 C7 2.137(8) .
Fe2 C8 2.149(8) .
C1 C2 1.347(13) .
C1 C5 1.412(13) .
C1 H1 0.9300 .
C2 C3 1.393(13) .
C2 H2 0.9300 .
C3 C4 1.395(12) .
C3 H3 0.9300 .
C4 C5 1.394(13) .
C4 H4 0.9300 .
C5 H5 0.9300 .
C6 C7 1.401(13) .
C6 C10 1.426(14) .
C6 H6 0.9300 .
C7 C8 1.384(12) .
C7 H7 0.9300 .
C8 C9 1.389(14) .
C8 H8 0.9300 .
C9 C10 1.400(13) .
C9 H9 0.9300 .
C10 H10 0.9300 .
C11 O11 1.189(9) .
C12 N1 1.314(10) .
N1 C14 1.425(11) .
N1 C13 1.477(10) .
C13 H13A 0.9600 .
C13 H13B 0.9600 .
C13 H13C 0.9600 .
C14 C19 1.392(13) .
C14 C15 1.415(13) .
C15 C16 1.385(14) .
C15 C20 1.493(13) .
C16 C17 1.385(17) .
C16 H16 0.9300 .
C17 C18 1.383(18) .
C17 H17 0.9300 .
C18 C19 1.380(15) .
C18 H18 0.9300 .
C19 C21 1.523(15) .
C20 H20A 0.9600 .
C20 H20B 0.9600 .
C20 H20C 0.9600 .
C21 H21A 0.9600 .
C21 H21B 0.9600 .
C21 H21C 0.9600 .
C22 O2 1.207(9) .
C22 N2 1.486(9) .
N2 C23 1.362(9) .
N2 C32 1.458(10) .
C23 C24 1.424(11) .
C24 C25 1.181(11) .
C25 C26 1.420(13) .
C26 C31 1.346(14) .
C26 C27 1.397(14) .
C27 C28 1.400(14) .
C27 H27 0.9300 .
C28 C29 1.360(16) .
C28 H28 0.9300 .
C29 C30 1.341(16) .
C29 C40 1.509(14) .
C30 C31 1.411(15) .
C30 H30 0.9300 .
C31 H31 0.9300 .
C32 C37 1.374(13) .
C32 C33 1.414(12) .
C33 C34 1.390(15) .
C33 C38 1.487(15) .
C34 C35 1.353(19) .
C34 H34 0.9300 .
C35 C36 1.343(19) .
C35 H35 0.9300 .
C36 C37 1.411(14) .
C36 H36 0.9300 .
C37 C39 1.484(14) .
C38 H38A 0.9600 .
C38 H38B 0.9600 .
C38 H38C 0.9600 .
C39 H39A 0.9600 .
C39 H39B 0.9600 .
C39 H39C 0.9600 .
C40 H40A 0.9600 .
C40 H40B 0.9600 .
C40 H40C 0.9600 .
O101 C104 1.45(2) .
O101 C102 1.452(19) .
C102 C103 1.55(2) .
C102 H10A 0.9700 .
C102 H10B 0.9700 .
C103 H10C 0.9600 .
C103 H10D 0.9600 .
C103 H10E 0.9600 .
C104 C105 1.60(2) .
C104 H10F 0.9700 .
C104 H10G 0.9700 .
C105 H10H 0.9600 .
C105 H10I 0.9600 .
C105 H10J 0.9600 .

loop_
_geom_torsion_atom_site_label_1
_geom_torsion_atom_site_label_2
_geom_torsion_atom_site_label_3
_geom_torsion_atom_site_label_4
_geom_torsion
_geom_torsion_site_symmetry_1
_geom_torsion_site_symmetry_2
_geom_torsion_site_symmetry_3
_geom_torsion_site_symmetry_4
C11 Fe1 Fe2 C12 -174.0(4) . . . .
C22 Fe1 Fe2 C12 -86.7(4) . . . .
C2 Fe1 Fe2 C12 179.9(9) . . . .
C1 Fe1 Fe2 C12 25.4(7) . . . .
C5 Fe1 Fe2 C12 63.1(5) . . . .
C3 Fe1 Fe2 C12 145.6(5) . . . .
C4 Fe1 Fe2 C12 104.8(4) . . . .
C12 Fe1 Fe2 C23 90.2(4) . . . .
C11 Fe1 Fe2 C23 -83.7(4) . . . .
C22 Fe1 Fe2 C23 3.5(3) . . . .
C2 Fe1 Fe2 C23 -89.9(9) . . . .
C1 Fe1 Fe2 C23 115.6(7) . . . .
C5 Fe1 Fe2 C23 153.3(4) . . . .
C3 Fe1 Fe2 C23 -124.2(4) . . . .
C4 Fe1 Fe2 C23 -165.0(4) . . . .
C12 Fe1 Fe2 C11 174.0(4) . . . .
C22 Fe1 Fe2 C11 87.2(4) . . . .
C2 Fe1 Fe2 C11 -6.1(9) . . . .
C1 Fe1 Fe2 C11 -160.6(7) . . . .
C5 Fe1 Fe2 C11 -122.9(5) . . . .
C3 Fe1 Fe2 C11 -40.5(5) . . . .
C4 Fe1 Fe2 C11 -81.2(4) . . . .
C12 Fe1 Fe2 C6 -35.0(9) . . . .
C11 Fe1 Fe2 C6 151.0(9) . . . .
C22 Fe1 Fe2 C6 -121.7(9) . . . .
C2 Fe1 Fe2 C6 144.9(12) . . . .
C1 Fe1 Fe2 C6 -9.6(11) . . . .
C5 Fe1 Fe2 C6 28.1(9) . . . .
C3 Fe1 Fe2 C6 110.6(9) . . . .
C4 Fe1 Fe2 C6 69.8(9) . . . .
C12 Fe1 Fe2 C10 -162.0(7) . . . .
C11 Fe1 Fe2 C10 24.1(7) . . . .
C22 Fe1 Fe2 C10 111.3(7) . . . .
C2 Fe1 Fe2 C10 18.0(11) . . . .
C1 Fe1 Fe2 C10 -136.6(9) . . . .
C5 Fe1 Fe2 C10 -98.8(7) . . . .
C3 Fe1 Fe2 C10 -16.4(7) . . . .
C4 Fe1 Fe2 C10 -57.1(7) . . . .
C12 Fe1 Fe2 C9 -132.8(5) . . . .
C11 Fe1 Fe2 C9 53.3(5) . . . .
C22 Fe1 Fe2 C9 140.5(5) . . . .
C2 Fe1 Fe2 C9 47.2(10) . . . .
C1 Fe1 Fe2 C9 -107.4(7) . . . .
C5 Fe1 Fe2 C9 -69.6(5) . . . .
C3 Fe1 Fe2 C9 12.8(5) . . . .
C4 Fe1 Fe2 C9 -27.9(5) . . . .
C12 Fe1 Fe2 C7 -56.5(4) . . . .
C11 Fe1 Fe2 C7 129.5(4) . . . .
C22 Fe1 Fe2 C7 -143.3(4) . . . .
C2 Fe1 Fe2 C7 123.4(9) . . . .
C1 Fe1 Fe2 C7 -31.1(7) . . . .
C5 Fe1 Fe2 C7 6.6(5) . . . .
C3 Fe1 Fe2 C7 89.0(5) . . . .
C4 Fe1 Fe2 C7 48.3(4) . . . .
C12 Fe1 Fe2 C8 -93.6(4) . . . .
C11 Fe1 Fe2 C8 92.5(4) . . . .
C22 Fe1 Fe2 C8 179.7(4) . . . .
C2 Fe1 Fe2 C8 86.3(9) . . . .
C1 Fe1 Fe2 C8 -68.2(7) . . . .
C5 Fe1 Fe2 C8 -30.5(5) . . . .
C3 Fe1 Fe2 C8 52.0(5) . . . .
C4 Fe1 Fe2 C8 11.2(4) . . . .
C12 Fe1 C1 C2 -171.4(5) . . . .
C11 Fe1 C1 C2 19.2(10) . . . .
C22 Fe1 C1 C2 -80.8(6) . . . .
C5 Fe1 C1 C2 116.0(8) . . . .
C3 Fe1 C1 C2 36.9(5) . . . .
C4 Fe1 C1 C2 79.2(6) . . . .
Fe2 Fe1 C1 C2 168.6(5) . . . .
C12 Fe1 C1 C5 72.6(6) . . . .
C11 Fe1 C1 C5 -96.8(9) . . . .
C22 Fe1 C1 C5 163.2(6) . . . .
C2 Fe1 C1 C5 -116.0(8) . . . .
C3 Fe1 C1 C5 -79.1(6) . . . .
C4 Fe1 C1 C5 -36.8(5) . . . .
Fe2 Fe1 C1 C5 52.6(9) . . . .
C5 C1 C2 C3 0.8(10) . . . .
Fe1 C1 C2 C3 -62.1(6) . . . .
C5 C1 C2 Fe1 62.9(6) . . . .
C12 Fe1 C2 C1 15.4(9) . . . .
C11 Fe1 C2 C1 -169.6(5) . . . .
C22 Fe1 C2 C1 102.3(6) . . . .
C5 Fe1 C2 C1 -39.4(6) . . . .
C3 Fe1 C2 C1 -119.7(8) . . . .
C4 Fe1 C2 C1 -82.1(6) . . . .
Fe2 Fe1 C2 C1 -164.5(7) . . . .
C12 Fe1 C2 C3 135.1(7) . . . .
C11 Fe1 C2 C3 -50.0(7) . . . .
C22 Fe1 C2 C3 -138.0(6) . . . .
C1 Fe1 C2 C3 119.7(8) . . . .
C5 Fe1 C2 C3 80.3(6) . . . .
C4 Fe1 C2 C3 37.6(6) . . . .
Fe2 Fe1 C2 C3 -44.8(12) . . . .
C1 C2 C3 C4 -0.5(10) . . . .
Fe1 C2 C3 C4 -62.0(6) . . . .
C1 C2 C3 Fe1 61.5(6) . . . .
C12 Fe1 C3 C2 -122.9(9) . . . .
C11 Fe1 C3 C2 135.2(6) . . . .
C22 Fe1 C3 C2 49.5(7) . . . .
C1 Fe1 C3 C2 -36.0(6) . . . .
C5 Fe1 C3 C2 -79.7(7) . . . .
C4 Fe1 C3 C2 -117.3(8) . . . .
Fe2 Fe1 C3 C2 165.3(5) . . . .
C12 Fe1 C3 C4 -5.6(11) . . . .
C11 Fe1 C3 C4 -107.5(6) . . . .
C22 Fe1 C3 C4 166.8(5) . . . .
C2 Fe1 C3 C4 117.3(8) . . . .
C1 Fe1 C3 C4 81.3(6) . . . .
C5 Fe1 C3 C4 37.5(6) . . . .
Fe2 Fe1 C3 C4 -77.4(6) . . . .
C2 C3 C4 C5 -0.1(9) . . . .
Fe1 C3 C4 C5 -60.4(6) . . . .
C2 C3 C4 Fe1 60.3(6) . . . .
C12 Fe1 C4 C5 -65.0(6) . . . .
C11 Fe1 C4 C5 -168.3(6) . . . .
C22 Fe1 C4 C5 89.9(10) . . . .
C2 Fe1 C4 C5 79.6(6) . . . .
C1 Fe1 C4 C5 37.8(6) . . . .
C3 Fe1 C4 C5 117.7(8) . . . .
Fe2 Fe1 C4 C5 -117.9(5) . . . .
C12 Fe1 C4 C3 177.2(6) . . . .
C11 Fe1 C4 C3 74.0(6) . . . .
C22 Fe1 C4 C3 -27.9(11) . . . .
C2 Fe1 C4 C3 -38.1(6) . . . .
C1 Fe1 C4 C3 -79.9(6) . . . .
C5 Fe1 C4 C3 -117.7(8) . . . .
Fe2 Fe1 C4 C3 124.4(5) . . . .
C3 C4 C5 C1 0.6(10) . . . .
Fe1 C4 C5 C1 -60.1(6) . . . .
C3 C4 C5 Fe1 60.7(6) . . . .
C2 C1 C5 C4 -0.9(10) . . . .
Fe1 C1 C5 C4 61.8(6) . . . .
C2 C1 C5 Fe1 -62.6(6) . . . .
C12 Fe1 C5 C4 124.8(5) . . . .
C11 Fe1 C5 C4 16.5(8) . . . .
C22 Fe1 C5 C4 -142.4(5) . . . .
C2 Fe1 C5 C4 -80.7(6) . . . .
C1 Fe1 C5 C4 -118.5(8) . . . .
C3 Fe1 C5 C4 -37.5(5) . . . .
Fe2 Fe1 C5 C4 83.0(5) . . . .
C12 Fe1 C5 C1 -116.7(6) . . . .
C11 Fe1 C5 C1 135.1(6) . . . .
C22 Fe1 C5 C1 -23.9(8) . . . .
C2 Fe1 C5 C1 37.8(5) . . . .
C3 Fe1 C5 C1 81.0(6) . . . .
C4 Fe1 C5 C1 118.5(8) . . . .
Fe2 Fe1 C5 C1 -158.4(5) . . . .
C12 Fe2 C6 C7 -57.2(7) . . . .
C23 Fe2 C6 C7 -152.5(6) . . . .
C11 Fe2 C6 C7 110.1(8) . . . .
C10 Fe2 C6 C7 117.5(8) . . . .
C9 Fe2 C6 C7 78.3(7) . . . .
C8 Fe2 C6 C7 35.9(6) . . . .
Fe1 Fe2 C6 C7 -28.8(12) . . . .
C12 Fe2 C6 C10 -174.7(5) . . . .
C23 Fe2 C6 C10 90.0(6) . . . .
C11 Fe2 C6 C10 -7.4(10) . . . .
C9 Fe2 C6 C10 -39.2(6) . . . .
C7 Fe2 C6 C10 -117.5(8) . . . .
C8 Fe2 C6 C10 -81.5(6) . . . .
Fe1 Fe2 C6 C10 -146.3(7) . . . .
C10 C6 C7 C8 0.9(10) . . . .
Fe2 C6 C7 C8 -60.8(6) . . . .
C10 C6 C7 Fe2 61.7(6) . . . .
C12 Fe2 C7 C8 -108.7(6) . . . .
C23 Fe2 C7 C8 158.6(6) . . . .
C11 Fe2 C7 C8 -6.2(10) . . . .
C6 Fe2 C7 C8 119.8(9) . . . .
C10 Fe2 C7 C8 81.4(6) . . . .
C9 Fe2 C7 C8 38.2(6) . . . .
Fe1 Fe2 C7 C8 -70.6(7) . . . .
C12 Fe2 C7 C6 131.5(6) . . . .
C23 Fe2 C7 C6 38.8(8) . . . .
C11 Fe2 C7 C6 -126.1(7) . . . .
C10 Fe2 C7 C6 -38.5(6) . . . .
C9 Fe2 C7 C6 -81.6(7) . . . .
C8 Fe2 C7 C6 -119.8(9) . . . .
Fe1 Fe2 C7 C6 169.5(5) . . . .
C6 C7 C8 C9 -1.5(10) . . . .
Fe2 C7 C8 C9 -60.8(6) . . . .
C6 C7 C8 Fe2 59.4(6) . . . .
C12 Fe2 C8 C7 76.9(6) . . . .
C23 Fe2 C8 C7 -67.0(15) . . . .
C11 Fe2 C8 C7 175.9(6) . . . .
C6 Fe2 C8 C7 -36.8(6) . . . .
C10 Fe2 C8 C7 -80.6(6) . . . .
C9 Fe2 C8 C7 -116.6(8) . . . .
Fe1 Fe2 C8 C7 126.3(6) . . . .
C12 Fe2 C8 C9 -166.5(5) . . . .
C23 Fe2 C8 C9 49.6(15) . . . .
C11 Fe2 C8 C9 -67.5(6) . . . .
C6 Fe2 C8 C9 79.8(6) . . . .
C10 Fe2 C8 C9 36.0(6) . . . .
C7 Fe2 C8 C9 116.6(8) . . . .
Fe1 Fe2 C8 C9 -117.1(5) . . . .
C7 C8 C9 C10 1.5(10) . . . .
Fe2 C8 C9 C10 -60.1(6) . . . .
C7 C8 C9 Fe2 61.6(6) . . . .
C12 Fe2 C9 C8 20.8(8) . . . .
C23 Fe2 C9 C8 -163.5(5) . . . .
C11 Fe2 C9 C8 115.7(6) . . . .
C6 Fe2 C9 C8 -81.2(6) . . . .
C10 Fe2 C9 C8 -121.2(9) . . . .
C7 Fe2 C9 C8 -37.9(6) . . . .
Fe1 Fe2 C9 C8 79.0(6) . . . .
C12 Fe2 C9 C10 142.1(6) . . . .
C23 Fe2 C9 C10 -42.3(8) . . . .
C11 Fe2 C9 C10 -123.1(7) . . . .
C6 Fe2 C9 C10 40.0(6) . . . .
C7 Fe2 C9 C10 83.3(7) . . . .
C8 Fe2 C9 C10 121.2(9) . . . .
Fe1 Fe2 C9 C10 -159.8(5) . . . .
C8 C9 C10 C6 -0.9(9) . . . .
Fe2 C9 C10 C6 -62.0(6) . . . .
C8 C9 C10 Fe2 61.1(6) . . . .
C7 C6 C10 C9 0.0(9) . . . .
Fe2 C6 C10 C9 62.6(6) . . . .
C7 C6 C10 Fe2 -62.6(6) . . . .
C12 Fe2 C10 C9 -102.7(10) . . . .
C23 Fe2 C10 C9 148.5(7) . . . .
C11 Fe2 C10 C9 61.2(7) . . . .
C6 Fe2 C10 C9 -114.6(9) . . . .
C7 Fe2 C10 C9 -77.0(7) . . . .
C8 Fe2 C10 C9 -35.4(6) . . . .
Fe1 Fe2 C10 C9 42.7(10) . . . .
C12 Fe2 C10 C6 11.9(12) . . . .
C23 Fe2 C10 C6 -96.9(6) . . . .
C11 Fe2 C10 C6 175.8(6) . . . .
C9 Fe2 C10 C6 114.6(9) . . . .
C7 Fe2 C10 C6 37.6(6) . . . .
C8 Fe2 C10 C6 79.2(6) . . . .
Fe1 Fe2 C10 C6 157.2(6) . . . .
C12 Fe1 C11 O11 176.5(11) . . . .
C22 Fe1 C11 O11 89.3(11) . . . .
C2 Fe1 C11 O11 -0.8(12) . . . .
C1 Fe1 C11 O11 -13.4(15) . . . .
C5 Fe1 C11 O11 -76.0(12) . . . .
C3 Fe1 C11 O11 -29.4(11) . . . .
C4 Fe1 C11 O11 -65.8(11) . . . .
Fe2 Fe1 C11 O11 -178.9(12) . . . .
C12 Fe1 C11 Fe2 -4.5(3) . . . .
C22 Fe1 C11 Fe2 -91.7(3) . . . .
C2 Fe1 C11 Fe2 178.1(3) . . . .
C1 Fe1 C11 Fe2 165.5(6) . . . .
C5 Fe1 C11 Fe2 102.9(4) . . . .
C3 Fe1 C11 Fe2 149.6(3) . . . .
C4 Fe1 C11 Fe2 113.1(3) . . . .
C12 Fe2 C11 O11 -176.4(9) . . . .
C23 Fe2 C11 O11 -87.1(9) . . . .
C6 Fe2 C11 O11 14.9(13) . . . .
C10 Fe2 C11 O11 10.0(10) . . . .
C9 Fe2 C11 O11 43.3(9) . . . .
C7 Fe2 C11 O11 81.9(11) . . . .
C8 Fe2 C11 O11 78.0(9) . . . .
Fe1 Fe2 C11 O11 179.1(10) . . . .
C12 Fe2 C11 Fe1 4.5(3) . . . .
C23 Fe2 C11 Fe1 93.8(3) . . . .
C6 Fe2 C11 Fe1 -164.2(6) . . . .
C10 Fe2 C11 Fe1 -169.1(3) . . . .
C9 Fe2 C11 Fe1 -135.8(4) . . . .
C7 Fe2 C11 Fe1 -97.2(6) . . . .
C8 Fe2 C11 Fe1 -101.1(4) . . . .
C11 Fe1 C12 N1 -176.2(9) . . . .
C22 Fe1 C12 N1 -88.8(9) . . . .
C2 Fe1 C12 N1 -0.9(13) . . . .
C1 Fe1 C12 N1 9.1(10) . . . .
C5 Fe1 C12 N1 46.5(9) . . . .
C3 Fe1 C12 N1 84.6(12) . . . .
C4 Fe1 C12 N1 80.7(9) . . . .
Fe2 Fe1 C12 N1 179.1(10) . . . .
C11 Fe1 C12 Fe2 4.7(3) . . . .
C22 Fe1 C12 Fe2 92.2(3) . . . .
C2 Fe1 C12 Fe2 -180.0(5) . . . .
C1 Fe1 C12 Fe2 -169.9(3) . . . .
C5 Fe1 C12 Fe2 -132.6(4) . . . .
C3 Fe1 C12 Fe2 -94.5(8) . . . .
C4 Fe1 C12 Fe2 -98.3(4) . . . .
C23 Fe2 C12 N1 91.5(8) . . . .
C11 Fe2 C12 N1 176.4(8) . . . .
C6 Fe2 C12 N1 -10.6(10) . . . .
C10 Fe2 C12 N1 -19.0(14) . . . .
C9 Fe2 C12 N1 -91.9(9) . . . .
C7 Fe2 C12 N1 -42.2(9) . . . .
C8 Fe2 C12 N1 -78.8(9) . . . .
Fe1 Fe2 C12 N1 -179.1(10) . . . .
C23 Fe2 C12 Fe1 -89.4(3) . . . .
C11 Fe2 C12 Fe1 -4.5(3) . . . .
C6 Fe2 C12 Fe1 168.5(3) . . . .
C10 Fe2 C12 Fe1 160.1(7) . . . .
C9 Fe2 C12 Fe1 87.2(5) . . . .
C7 Fe2 C12 Fe1 136.9(3) . . . .
C8 Fe2 C12 Fe1 100.3(3) . . . .
Fe1 C12 N1 C14 -20.6(13) . . . .
Fe2 C12 N1 C14 158.0(7) . . . .
Fe1 C12 N1 C13 164.0(7) . . . .
Fe2 C12 N1 C13 -17.4(12) . . . .
C12 N1 C14 C19 -88.2(10) . . . .
C13 N1 C14 C19 87.5(10) . . . .
C12 N1 C14 C15 93.8(10) . . . .
C13 N1 C14 C15 -90.5(10) . . . .
C19 C14 C15 C16 1.9(13) . . . .
N1 C14 C15 C16 179.9(8) . . . .
C19 C14 C15 C20 -179.7(8) . . . .
N1 C14 C15 C20 -1.8(13) . . . .
C14 C15 C16 C17 -1.0(15) . . . .
C20 C15 C16 C17 -179.4(10) . . . .
C15 C16 C17 C18 0.1(18) . . . .
C16 C17 C18 C19 -0.1(18) . . . .
C17 C18 C19 C14 1.0(16) . . . .
C17 C18 C19 C21 179.5(11) . . . .
C15 C14 C19 C18 -1.9(13) . . . .
N1 C14 C19 C18 -179.9(8) . . . .
C15 C14 C19 C21 179.6(9) . . . .
N1 C14 C19 C21 1.7(13) . . . .
C12 Fe1 C22 O2 128.0(8) . . . .
C11 Fe1 C22 O2 -133.6(8) . . . .
C2 Fe1 C22 O2 -20.3(8) . . . .
C1 Fe1 C22 O2 16.7(8) . . . .
C5 Fe1 C22 O2 31.7(10) . . . .
C3 Fe1 C22 O2 -48.6(9) . . . .
C4 Fe1 C22 O2 -29.5(14) . . . .
Fe2 Fe1 C22 O2 175.9(8) . . . .
C12 Fe1 C22 N2 -52.8(6) . . . .
C11 Fe1 C22 N2 45.6(6) . . . .
C2 Fe1 C22 N2 158.8(6) . . . .
C1 Fe1 C22 N2 -164.1(6) . . . .
C5 Fe1 C22 N2 -149.1(5) . . . .
C3 Fe1 C22 N2 130.5(6) . . . .
C4 Fe1 C22 N2 149.7(7) . . . .
Fe2 Fe1 C22 N2 -4.9(5) . . . .
O2 C22 N2 C23 -175.9(7) . . . .
Fe1 C22 N2 C23 4.8(9) . . . .
O2 C22 N2 C32 9.0(10) . . . .
Fe1 C22 N2 C32 -170.2(6) . . . .
C32 N2 C23 C24 -8.3(11) . . . .
C22 N2 C23 C24 176.9(7) . . . .
C32 N2 C23 Fe2 173.9(6) . . . .
C22 N2 C23 Fe2 -1.0(10) . . . .
C12 Fe2 C23 N2 45.4(7) . . . .
C11 Fe2 C23 N2 -50.1(7) . . . .
C6 Fe2 C23 N2 162.9(7) . . . .
C10 Fe2 C23 N2 -157.0(7) . . . .
C9 Fe2 C23 N2 -131.9(7) . . . .
C7 Fe2 C23 N2 139.5(6) . . . .
C8 Fe2 C23 N2 -169.5(11) . . . .
Fe1 Fe2 C23 N2 -2.2(6) . . . .
C12 Fe2 C23 C24 -132.3(7) . . . .
C11 Fe2 C23 C24 132.2(7) . . . .
C6 Fe2 C23 C24 -14.8(8) . . . .
C10 Fe2 C23 C24 25.3(8) . . . .
C9 Fe2 C23 C24 50.4(9) . . . .
C7 Fe2 C23 C24 -38.2(9) . . . .
C8 Fe2 C23 C24 12.8(17) . . . .
Fe1 Fe2 C23 C24 -179.9(7) . . . .
N2 C23 C24 C25 -134(7) . . . .
Fe2 C23 C24 C25 43(7) . . . .
C23 C24 C25 C26 53(16) . . . .
C24 C25 C26 C31 -104(12) . . . .
C24 C25 C26 C27 75(12) . . . .
C31 C26 C27 C28 4(2) . . . .
C25 C26 C27 C28 -174.2(12) . . . .
C26 C27 C28 C29 -1(2) . . . .
C27 C28 C29 C30 -4(2) . . . .
C27 C28 C29 C40 176.5(14) . . . .
C28 C29 C30 C31 5(3) . . . .
C40 C29 C30 C31 -175.0(15) . . . .
C27 C26 C31 C30 -3(2) . . . .
C25 C26 C31 C30 175.5(14) . . . .
C29 C30 C31 C26 -2(3) . . . .
C23 N2 C32 C37 -101.3(10) . . . .
C22 N2 C32 C37 73.6(10) . . . .
C23 N2 C32 C33 78.0(11) . . . .
C22 N2 C32 C33 -107.1(9) . . . .
C37 C32 C33 C34 0.5(14) . . . .
N2 C32 C33 C34 -178.8(8) . . . .
C37 C32 C33 C38 -178.2(10) . . . .
N2 C32 C33 C38 2.6(14) . . . .
C32 C33 C34 C35 -0.1(18) . . . .
C38 C33 C34 C35 178.6(13) . . . .
C33 C34 C35 C36 -1(2) . . . .
C34 C35 C36 C37 1(2) . . . .
C33 C32 C37 C36 -0.1(15) . . . .
N2 C32 C37 C36 179.1(9) . . . .
C33 C32 C37 C39 178.6(10) . . . .
N2 C32 C37 C39 -2.2(15) . . . .
C35 C36 C37 C32 -0.6(19) . . . .
C35 C36 C37 C39 -179.4(13) . . . .
C104 O101 C102 C103 -29(17) . . . .
C102 O101 C104 C105 30(18) . . . .
